data_7047260
loop_
_publ_author_name
'Garcia, Lucia'
'Anker, Mathew D.'
'Mahon, Mary F.'
'Maron, Laurent'
'Hill, Michael S.'

_publ_section_title
;
 Coordination of arenes and phosphines by charge separated alkaline earth
 cations.
;
_journal_issue 36
_journal_name_full 'Dalton transactions (Cambridge, England : 2003)'
_journal_page_first 12684
_journal_page_last 12693
_journal_paper_doi 10.1039/c8dt03124j
_journal_volume 47
_journal_year 2018
_chemical_formula_moiety 'Al C16 F36 O4, C36 H49 Mg N2, C3 H7'
_chemical_formula_sum 'C55 H56 Al F36 Mg N2 O4'
_chemical_formula_weight 1544.30
_space_group_crystal_system triclinic
_space_group_IT_number 2
_space_group_name_Hall '-P 1'
_space_group_name_H-M_alt 'P -1'
_symmetry_space_group_name_Hall '-P 1'
_symmetry_space_group_name_H-M 'P -1'
_atom_sites_solution_hydrogens geom
_atom_sites_solution_primary iterative
_audit_creation_date 2018-02-10
_audit_creation_method
;
Olex2 1.2
(compiled 2017.08.10 svn.r3458 for OlexSys, GUI svn.r5381)
;
_audit_update_record
;
2018-04-18 deposited with the CCDC.
2018-08-15 downloaded from the CCDC.
;
_cell_angle_alpha 83.048(2)
_cell_angle_beta 88.150(2)
_cell_angle_gamma 74.609(2)
_cell_formula_units_Z 2
_cell_length_a 10.7692(2)
_cell_length_b 15.7438(5)
_cell_length_c 19.8667(4)
_cell_measurement_reflns_used 20772
_cell_measurement_temperature 150.00(10)
_cell_measurement_theta_max 72.9400
_cell_measurement_theta_min 4.8140
_cell_volume 3223.69(14)
_computing_cell_refinement 'CrysAlisPro 1.171.38.46 (Rigaku OD, 2015)'
_computing_data_collection 'CrysAlisPro 1.171.38.46 (Rigaku OD, 2015)'
_computing_data_reduction 'CrysAlisPro 1.171.38.46 (Rigaku OD, 2015)'
_computing_molecular_graphics 'Olex2 (Dolomanov et al., 2009)'
_computing_publication_material 'Olex2 (Dolomanov et al., 2009)'
_computing_structure_refinement 'ShelXL (Sheldrick, 2015)'
_computing_structure_solution 'olex2.solve (Bourhis et al., 2015)'
_diffrn_ambient_environment N~2~
_diffrn_ambient_temperature 150.00(10)
_diffrn_detector 'CCD plate'
_diffrn_detector_area_resol_mean 8.1150
_diffrn_detector_type EosS2
_diffrn_measured_fraction_theta_full 0.999
_diffrn_measured_fraction_theta_max 0.992
_diffrn_measurement_device 'four-circle diffractometer'
_diffrn_measurement_device_type 'SuperNova, Dual, Cu at zero, EosS2'
_diffrn_measurement_method '\w scans'
_diffrn_radiation_monochromator mirror
_diffrn_radiation_probe x-ray
_diffrn_radiation_type CuK\a
_diffrn_radiation_wavelength 1.54184
_diffrn_reflns_av_R_equivalents 0.0336
_diffrn_reflns_av_unetI/netI 0.0319
_diffrn_reflns_Laue_measured_fraction_full 0.999
_diffrn_reflns_Laue_measured_fraction_max 0.992
_diffrn_reflns_limit_h_max 13
_diffrn_reflns_limit_h_min -13
_diffrn_reflns_limit_k_max 19
_diffrn_reflns_limit_k_min -19
_diffrn_reflns_limit_l_max 24
_diffrn_reflns_limit_l_min -18
_diffrn_reflns_number 41540
_diffrn_reflns_point_group_measured_fraction_full 0.999
_diffrn_reflns_point_group_measured_fraction_max 0.992
_diffrn_reflns_theta_full 67.684
_diffrn_reflns_theta_max 73.275
_diffrn_reflns_theta_min 2.931
_diffrn_source 'micro-focus sealed X-ray tube'
_diffrn_source_type 'SuperNova (Cu) X-ray Source'
_exptl_absorpt_coefficient_mu 1.756
_exptl_absorpt_correction_T_max 1.00000
_exptl_absorpt_correction_T_min 0.72391
_exptl_absorpt_correction_type multi-scan
_exptl_absorpt_process_details
;
CrysAlisPro 1.171.38.46 (Rigaku Oxford Diffraction, 2015)
Empirical absorption correction using spherical harmonics,
 implemented in SCALE3 ABSPACK scaling algorithm.
;
_exptl_crystal_colour colourless
_exptl_crystal_colour_primary colourless
_exptl_crystal_density_diffrn 1.591
_exptl_crystal_description plate
_exptl_crystal_F_000 1562
_exptl_crystal_size_max 0.402
_exptl_crystal_size_mid 0.293
_exptl_crystal_size_min 0.067
_refine_diff_density_max 0.787
_refine_diff_density_min -0.473
_refine_diff_density_rms 0.074
_refine_ls_extinction_method none
_refine_ls_goodness_of_fit_ref 1.026
_refine_ls_hydrogen_treatment constr
_refine_ls_matrix_type full
_refine_ls_number_parameters 1292
_refine_ls_number_reflns 12877
_refine_ls_number_restraints 4327
_refine_ls_restrained_S_all 1.303
_refine_ls_R_factor_all 0.0724
_refine_ls_R_factor_gt 0.0666
_refine_ls_shift/su_max 0.001
_refine_ls_shift/su_mean 0.000
_refine_ls_structure_factor_coef Fsqd
_refine_ls_weighting_details 'w=1/[\s^2^(Fo^2^)+(0.1287P)^2^+2.1355P] where P=(Fo^2^+2Fc^2^)/3'
_refine_ls_weighting_scheme calc
_refine_ls_wR_factor_gt 0.1912
_refine_ls_wR_factor_ref 0.1998
_reflns_Friedel_coverage 0.000
_reflns_number_gt 11348
_reflns_number_total 12877
_reflns_threshold_expression 'I > 2\s(I)'
_cod_data_source_file c8dt03124j2.cif
_cod_data_source_block s18msh17
_cod_depositor_comments 'Adding full bibliography for 7047260--7047266.cif.'
_cod_database_code 7047260
_shelxl_version_number 2014-3
_chemical_oxdiff_usercomment 'colorless plate'
_shelx_space_group_comment
;
The symmetry employed for this shelxl refinement is uniquely defined
by the following loop, which should always be used as a source of
symmetry information in preference to the above space-group names.
They are only intended as comments.
;
_olex2_refinement_description
;
1. Fixed Uiso
 At 1.2 times of:
  All C(H) groups, All C(H,H) groups
 At 1.5 times of:
  All C(H,H,H) groups
2. Restrained distances
 C2_3-C1_3 = C2_4-C1_4 = C3_4-C1_4 = C4_3-C1_3 = C4_4-C1_4 = C3_3-C1_3
 1.54 with sigma of 0.005
 C1_1-C2_1 \\sim C1_1-C3_1 \\sim C1_1-C4_1
 C1_2-C2_2 \\sim C1_2-C3_2 \\sim C1_2-C4_2
 C1_3-C2_3 \\sim C1_3-C3_3 \\sim C1_3-C4_3
 C1_4-C2_4 \\sim C1_4-C3_4 \\sim C1_4-C4_4
 C1_5-C2_5 \\sim C1_5-C3_5 \\sim C1_5-C4_5
 with sigma of 0.02
 F1_1-C2_1 \\sim F2_1-C2_1 \\sim F3_1-C2_1 \\sim F4_1-C3_1 \\sim F5_1-C3_1
\\sim F6_1-C3_1 \\sim F7_1-
 C4_1 \\sim F8_1-C4_1 \\sim F9_1-C4_1
 F1_2-C2_2 \\sim F2_2-C2_2 \\sim F3_2-C2_2 \\sim F4_2-C3_2 \\sim F5_2-C3_2
\\sim F6_2-C3_2 \\sim F7_2-
 C4_2 \\sim F8_2-C4_2 \\sim F9_2-C4_2
 F1_3-C2_3 \\sim F2_3-C2_3 \\sim F3_3-C2_3 \\sim F4_3-C3_3 \\sim F5_3-C3_3
\\sim F6_3-C3_3 \\sim F7_3-
 C4_3 \\sim F8_3-C4_3 \\sim F9_3-C4_3
 F1_4-C2_4 \\sim F2_4-C2_4 \\sim F3_4-C2_4 \\sim F4_4-C3_4 \\sim F5_4-C3_4
\\sim F6_4-C3_4 \\sim F7_4-
 C4_4 \\sim F8_4-C4_4 \\sim F9_4-C4_4
 F1_5-C2_5 \\sim F2_5-C2_5 \\sim F3_5-C2_5 \\sim F4_5-C3_5 \\sim F5_5-C3_5
\\sim F6_5-C3_5 \\sim F7_5-
 C4_5 \\sim F8_5-C4_5 \\sim F9_5-C4_5
 with sigma of 0.02
 C2_1-C3_1 \\sim C3_1-C4_1 \\sim C2_1-C4_1
 C2_2-C3_2 \\sim C3_2-C4_2 \\sim C2_2-C4_2
 C2_3-C3_3 \\sim C3_3-C4_3 \\sim C2_3-C4_3
 C2_4-C3_4 \\sim C3_4-C4_4 \\sim C2_4-C4_4
 C2_5-C3_5 \\sim C3_5-C4_5 \\sim C2_5-C4_5
 with sigma of 0.04
 C2_1-C3_1 \\sim C4_1-?
 O1_2-C2_2 \\sim O1_2-C3_2 \\sim O1_2-C4_2
 O1_3-C2_3 \\sim O1_3-C3_3 \\sim O1_3-C4_3
 O1_4-C2_4 \\sim O1_4-C3_4 \\sim O1_4-C4_4
 O1_5-C2_5 \\sim O1_5-C3_5 \\sim O1_5-C4_5
 with sigma of 0.04
 F1_1-F2_1 \\sim F2_1-F3_1 \\sim F3_1-F1_1 \\sim F4_1-F5_1 \\sim F5_1-F6_1
\\sim F6_1-F4_1 \\sim F7_1-
 F8_1 \\sim F8_1-F9_1 \\sim F9_1-F7_1
 F1_2-F2_2 \\sim F2_2-F3_2 \\sim F3_2-F1_2 \\sim F4_2-F5_2 \\sim F5_2-F6_2
\\sim F6_2-F4_2 \\sim F7_2-
 F8_2 \\sim F8_2-F9_2 \\sim F9_2-F7_2
 F1_3-F2_3 \\sim F2_3-F3_3 \\sim F3_3-F1_3 \\sim F4_3-F5_3 \\sim F5_3-F6_3
\\sim F6_3-F4_3 \\sim F7_3-
 F8_3 \\sim F8_3-F9_3 \\sim F9_3-F7_3
 F1_4-F2_4 \\sim F2_4-F3_4 \\sim F3_4-F1_4 \\sim F4_4-F5_4 \\sim F5_4-F6_4
\\sim F6_4-F4_4 \\sim F7_4-
 F8_4 \\sim F8_4-F9_4 \\sim F9_4-F7_4
 F1_5-F2_5 \\sim F2_5-F3_5 \\sim F3_5-F1_5 \\sim F4_5-F5_5 \\sim F5_5-F6_5
\\sim F6_5-F4_5 \\sim F7_5-
 F8_5 \\sim F8_5-F9_5 \\sim F9_5-F7_5
 with sigma of 0.04
 F1_1-C1_1 \\sim F2_1-C1_1 \\sim F3_1-C1_1 \\sim F4_1-C1_1 \\sim F5_1-C1_1
\\sim F6_1-C1_1 \\sim F7_1-
 C1_1 \\sim F8_1-C1_1 \\sim F9_1-C1_1
 F1_2-C1_2 \\sim F2_2-C1_2 \\sim F3_2-C1_2 \\sim F4_2-C1_2 \\sim F5_2-C1_2
\\sim F6_2-C1_2 \\sim F7_2-
 C1_2 \\sim F8_2-C1_2 \\sim F9_2-C1_2
 F1_3-C1_3 \\sim F2_3-C1_3 \\sim F3_3-C1_3 \\sim F4_3-C1_3 \\sim F5_3-C1_3
\\sim F6_3-C1_3 \\sim F7_3-
 C1_3 \\sim F8_3-C1_3 \\sim F9_3-C1_3
 F1_4-C1_4 \\sim F2_4-C1_4 \\sim F3_4-C1_4 \\sim F4_4-C1_4 \\sim F5_4-C1_4
\\sim F6_4-C1_4 \\sim F7_4-
 C1_4 \\sim F8_4-C1_4 \\sim F9_4-C1_4
 F1_5-C1_5 \\sim F2_5-C1_5 \\sim F3_5-C1_5 \\sim F4_5-C1_5 \\sim F5_5-C1_5
\\sim F6_5-C1_5 \\sim F7_5-
 C1_5 \\sim F8_5-C1_5 \\sim F9_5-C1_5
 with sigma of 0.1
 Al1-O1_4 \\sim Al1-O1_3 \\sim Al1-O4 \\sim Al1-O2_1 \\sim Al1-O1_5 \\sim
Al1-O1_2
 with sigma of 0.01
 O1_2-C1_2 \\sim O1_5-C1_5 \\sim O2_1-C1_1 \\sim O1_3-C1_3 \\sim O1_4-C1_4
\\sim O4-C37
 with sigma of 0.01
 F6A-F4A \\sim F6A-F5A \\sim F5A-F4A
 with sigma of 0.01
 C3A-F6A \\sim C3A-F4A \\sim C3A-F5A
 with sigma of 0.01
 C4A-F8A \\sim C4A-F9A \\sim C4A-F7A
 with sigma of 0.01
 F2A-F3A \\sim F3A-F1A
 with sigma of 0.01
 C2A-F2A \\sim C2A-F3A \\sim C2A-F1A
 with sigma of 0.01
 C4A-C1_1 \\sim C4_1-C1_1 \\sim C2A-C1_1 \\sim C2_1-C1_1 \\sim C3A-C1_1 \\sim
C3_1-C1_1
 with sigma of 0.01
3. Uiso/Uaniso restraints and constraints
C1_1 \\sim C2_1 \\sim F1_1 \\sim F2_1 \\sim F3_1 \\sim C3_1 \\sim F4_1 \\sim
F5_1 \\sim F6_1 \\sim C4_1 \\sim F7_1 \\sim F8_1 \\sim F9_1 \\sim O1_2 \\sim
C1_2 \\sim C2_2 \\sim F1_2 \\sim F2_2 \\sim F3_2 \\sim C3_2 \\sim F4_2 \\sim
F5_2 \\sim F6_2 \\sim C4_2 \\sim F7_2 \\sim F8_2 \\sim F9_2 \\sim O1_3 \\sim
C1_3 \\sim C2_3 \\sim F1_3 \\sim F2_3 \\sim F3_3 \\sim C3_3 \\sim F4_3 \\sim
F5_3 \\sim F6_3 \\sim C4_3 \\sim F7_3 \\sim F8_3 \\sim F9_3 \\sim O1_4 \\sim
C1_4 \\sim C2_4 \\sim F1_4 \\sim F2_4 \\sim F3_4 \\sim C3_4 \\sim F4_4 \\sim
F5_4 \\sim F6_4 \\sim C4_4 \\sim F7_4 \\sim F8_4 \\sim F9_4 \\sim O1_5 \\sim
C1_5 \\sim C2_5 \\sim F1_5 \\sim F2_5 \\sim F3_5 \\sim C3_5 \\sim F4_5 \\sim
F5_5 \\sim F6_5 \\sim C4_5 \\sim F7_5 \\sim F8_5 \\sim F9_5: within 2A with
sigma of 0.04 and sigma for terminal atoms of 0.08
C4A \\sim F8A \\sim F9A \\sim F7A \\sim F2A \\sim F3A \\sim C2A \\sim F1A \\sim
F5A \\sim F4A \\sim F6A \\sim C3A \\sim C1_1: within 2A with sigma of 0.04 and
sigma for terminal atoms of 0.08
4. Rigid body (RIGU) restrains
 F6A, C3A, F4A, C2A, F2A, F3A, F1A, F8A, C4A, F5A, F9A, F7A, C1_1
 with sigma for 1-2 distances of 0.004 and sigma for 1-3 distances of 0.004
 O1_2, C1_2, C2_2, F1_2, F2_2, F3_2, C3_2, F4_2, F5_2, F6_2, C4_2, F7_2, F8_2,
 F9_2
 with sigma for 1-2 distances of 0.004 and sigma for 1-3 distances of 0.004
 O1_3, C1_3, C2_3, F1_3, F2_3, F3_3, C3_3, F4_3, F5_3, F6_3, C4_3, F7_3, F8_3,
 F9_3
 with sigma for 1-2 distances of 0.004 and sigma for 1-3 distances of 0.004
 O1_4, C1_4, C2_4, F1_4, F2_4, F3_4, C3_4, F4_4, F5_4, F6_4, C4_4, F7_4, F8_4,
 F9_4
 with sigma for 1-2 distances of 0.004 and sigma for 1-3 distances of 0.004
 O1_5, C1_5, C2_5, F1_5, F2_5, F3_5, C3_5, F4_5, F5_5, F6_5, C4_5, F7_5, F8_5,
 F9_5
 with sigma for 1-2 distances of 0.004 and sigma for 1-3 distances of 0.004
5. Others
 Fixed Sof: C56(0.5) H56A(0.5) H56B(0.5) C57(0.5) H57A(0.5) H57B(0.5) C58(0.5)
 H58A(0.5) H58B(0.5) H58C(0.5) F6A(0.4) C3A(0.4) F4A(0.4) C2A(0.4) F2A(0.4)
 F3A(0.4) F1A(0.4) F8A(0.4) C4A(0.4) F5A(0.4) F9A(0.4) F7A(0.4) C58A(0.5)
 H58D(0.5) H58E(0.5) H58F(0.5) C57A(0.5) H57C(0.5) H57D(0.5) C56A(0.5)
 H56C(0.5) H56D(0.5) F1(0.6) F2(0.6) F3(0.6) F4(0.6) F5(0.6) F6(0.6) F7(0.6)
 F8(0.6) F9(0.6) C2(0.6) C3(0.6) C4(0.6) F1(0.6) F2(0.6) F3(0.6) F4(0.6)
 F5(0.6) F6(0.6) F7(0.6) F8(0.6) F9(0.6) O1(0.6) C1(0.6) C2(0.6) C3(0.6)
 C4(0.6) F1(0.6) F2(0.6) F3(0.6) F4(0.6) F5(0.6) F6(0.6) F7(0.6) F8(0.6)
 F9(0.6) O1(0.6) C1(0.6) C2(0.6) C3(0.6) C4(0.6) F1(0.4) F2(0.4) F3(0.4)
 F4(0.4) F5(0.4) F6(0.4) F7(0.4) F8(0.4) F9(0.4) O1(0.4) C1(0.4) C2(0.4)
 C3(0.4) C4(0.4) F1(0.4) F2(0.4) F3(0.4) F4(0.4) F5(0.4) F6(0.4) F7(0.4)
 F8(0.4) F9(0.4) O1(0.4) C1(0.4) C2(0.4) C3(0.4) C4(0.4)
6.a Ternary CH refined with riding coordinates:
 C12(H12), C15(H15), C24(H24), C27(H27)
6.b Secondary CH2 refined with riding coordinates:
 C56(H56A,H56B), C57(H57A,H57B), C57A(H57C,H57D), C56A(H56C,H56D)
6.c Aromatic/amide H refined with riding coordinates:
 C2(H2), C8(H8), C9(H9), C10(H10), C20(H20), C21(H21), C22(H22), C30(H30),
 C31(H31), C33(H33), C34(H34), C35(H35)
6.d Idealised Me refined as rotating group:
 C4(H4A,H4B,H4C), C5(H5A,H5B,H5C), C13(H13A,H13B,H13C), C14(H14A,H14B,H14C),
 C16(H16A,H16B,H16C), C17(H17A,H17B,H17C), C25(H25A,H25B,H25C), C26(H26A,H26B,
 H26C), C28(H28A,H28B,H28C), C29(H29A,H29B,H29C), C36(H36A,H36B,H36C), C58(H58A,
 H58B,H58C), C58A(H58D,H58E,H58F)
;
_olex2_submission_special_instructions 'No special instructions were received'

loop_
_space_group_symop_operation_xyz
'x, y, z'
'-x, -y, -z'

loop_
_atom_site_label
_atom_site_type_symbol
_atom_site_fract_x
_atom_site_fract_y
_atom_site_fract_z
_atom_site_U_iso_or_equiv
_atom_site_adp_type
_atom_site_occupancy
_atom_site_site_symmetry_order
_atom_site_calc_flag
_atom_site_refinement_flags_posn
_atom_site_refinement_flags_adp
_atom_site_refinement_flags_occupancy
_atom_site_disorder_assembly
_atom_site_disorder_group
Al1 Al 0.59989(5) 0.70475(4) 0.78735(3) 0.02355(15) Uani 1 1 d D . . . .
F1 F 0.64420(17) 1.01094(11) 0.77642(9) 0.0507(4) Uani 1 1 d . . . . .
F2 F 0.74548(15) 0.87350(12) 0.79824(9) 0.0523(4) Uani 1 1 d . . . . .
F3 F 0.69088(17) 0.92870(12) 0.69603(8) 0.0519(4) Uani 1 1 d . . . . .
F4 F 0.4163(2) 1.00668(16) 0.84436(11) 0.0716(6) Uani 1 1 d . . . . .
F5 F 0.56231(18) 0.89499(13) 0.88849(8) 0.0527(4) Uani 1 1 d . . . . .
F6 F 0.3830(2) 0.8776(2) 0.85918(11) 0.0866(8) Uani 1 1 d . . . . .
F7 F 0.30722(16) 0.95518(13) 0.73221(10) 0.0589(5) Uani 1 1 d . . . . .
F8 F 0.45185(19) 0.92836(13) 0.65590(8) 0.0573(4) Uani 1 1 d . . . . .
F9 F 0.42739(18) 1.04344(11) 0.70666(10) 0.0563(4) Uani 1 1 d . . . . .
O4 O 0.5442(2) 0.81640(12) 0.76194(11) 0.0532(5) Uani 1 1 d D . . . .
C37 C 0.5248(2) 0.90202(14) 0.77045(11) 0.0321(4) Uani 1 1 d D . . . .
C38 C 0.6535(2) 0.92845(17) 0.76037(12) 0.0371(5) Uani 1 1 d . . . . .
C39 C 0.4705(3) 0.9218(2) 0.84175(14) 0.0468(6) Uani 1 1 d . . . . .
C40 C 0.4263(3) 0.95770(17) 0.71539(14) 0.0415(5) Uani 1 1 d . . . . .
Mg1 Mg 0.76113(7) 0.16875(5) 0.73647(3) 0.03349(19) Uani 1 1 d . . . . .
N1 N 0.87552(17) 0.10389(11) 0.81282(8) 0.0263(3) Uani 1 1 d . . . . .
N2 N 0.85119(17) 0.10622(12) 0.66019(8) 0.0256(3) Uani 1 1 d . . . . .
C1 C 0.9513(2) 0.02356(14) 0.80403(10) 0.0275(4) Uani 1 1 d . . . . .
C2 C 0.9677(2) -0.01273(13) 0.74219(10) 0.0278(4) Uani 1 1 d . . . . .
H2 H 1.0099 -0.0743 0.7459 0.033 Uiso 1 1 calc R . . . .
C3 C 0.9324(2) 0.02621(14) 0.67566(10) 0.0269(4) Uani 1 1 d . . . . .
C4 C 1.0280(3) -0.03496(16) 0.86232(11) 0.0384(5) Uani 1 1 d . . . . .
H4A H 1.0346 0.0011 0.8983 0.058 Uiso 1 1 calc GR . . . .
H4B H 1.1145 -0.0635 0.8466 0.058 Uiso 1 1 calc GR . . . .
H4C H 0.9848 -0.0805 0.8800 0.058 Uiso 1 1 calc GR . . . .
C5 C 0.9940(3) -0.02960(17) 0.62091(12) 0.0399(5) Uani 1 1 d . . . . .
H5A H 0.9835 0.0074 0.5770 0.060 Uiso 1 1 calc GR . . . .
H5B H 0.9527 -0.0778 0.6194 0.060 Uiso 1 1 calc GR . . . .
H5C H 1.0860 -0.0547 0.6307 0.060 Uiso 1 1 calc GR . . . .
C6 C 0.8805(2) 0.14012(14) 0.87595(10) 0.0287(4) Uani 1 1 d . . . . .
C7 C 0.8137(2) 0.11448(14) 0.93363(11) 0.0310(4) Uani 1 1 d . . . . .
C8 C 0.8157(3) 0.15609(16) 0.99173(11) 0.0369(5) Uani 1 1 d . . . . .
H8 H 0.7707 0.1400 1.0310 0.044 Uiso 1 1 calc R . . . .
C9 C 0.8819(3) 0.22011(17) 0.99334(12) 0.0414(5) Uani 1 1 d . . . . .
H9 H 0.8822 0.2474 1.0334 0.050 Uiso 1 1 calc R . . . .
C10 C 0.9475(3) 0.24418(17) 0.93649(13) 0.0401(5) Uani 1 1 d . . . . .
H10 H 0.9932 0.2879 0.9380 0.048 Uiso 1 1 calc R . . . .
C11 C 0.9478(2) 0.20548(15) 0.87685(11) 0.0329(4) Uani 1 1 d . . . . .
C12 C 0.7383(2) 0.04488(16) 0.93587(11) 0.0349(5) Uani 1 1 d . . . . .
H12 H 0.7530 0.0182 0.8922 0.042 Uiso 1 1 calc R . . . .
C13 C 0.7829(3) -0.02984(18) 0.99404(13) 0.0451(6) Uani 1 1 d . . . . .
H13A H 0.7620 -0.0060 1.0376 0.068 Uiso 1 1 calc GR . . . .
H13B H 0.8761 -0.0550 0.9909 0.068 Uiso 1 1 calc GR . . . .
H13C H 0.7389 -0.0763 0.9908 0.068 Uiso 1 1 calc GR . . . .
C14 C 0.5937(3) 0.0874(2) 0.94279(14) 0.0464(6) Uani 1 1 d . . . . .
H14A H 0.5479 0.0410 0.9491 0.070 Uiso 1 1 calc GR . . . .
H14B H 0.5623 0.1275 0.9016 0.070 Uiso 1 1 calc GR . . . .
H14C H 0.5786 0.1211 0.9820 0.070 Uiso 1 1 calc GR . . . .
C15 C 1.0232(3) 0.23225(16) 0.81572(12) 0.0389(5) Uani 1 1 d . . . . .
H15 H 0.9735 0.2310 0.7743 0.047 Uiso 1 1 calc R . . . .
C16 C 1.0406(4) 0.3260(2) 0.81360(16) 0.0534(7) Uani 1 1 d . . . . .
H16A H 0.9565 0.3682 0.8184 0.080 Uiso 1 1 calc GR . . . .
H16B H 1.0794 0.3419 0.7702 0.080 Uiso 1 1 calc GR . . . .
H16C H 1.0970 0.3278 0.8508 0.080 Uiso 1 1 calc GR . . . .
C17 C 1.1534(3) 0.1660(2) 0.81154(18) 0.0559(7) Uani 1 1 d . . . . .
H17A H 1.2012 0.1856 0.7726 0.084 Uiso 1 1 calc GR . . . .
H17B H 1.1411 0.1077 0.8061 0.084 Uiso 1 1 calc GR . . . .
H17C H 1.2019 0.1619 0.8532 0.084 Uiso 1 1 calc GR . . . .
C18 C 0.8435(2) 0.14802(14) 0.59101(10) 0.0276(4) Uani 1 1 d . . . . .
C19 C 0.7487(2) 0.14141(15) 0.54620(11) 0.0317(4) Uani 1 1 d . . . . .
C20 C 0.7441(3) 0.18513(18) 0.48042(12) 0.0397(5) Uani 1 1 d . . . . .
H20 H 0.6810 0.1807 0.4496 0.048 Uiso 1 1 calc R . . . .
C21 C 0.8295(3) 0.2347(2) 0.45932(12) 0.0462(6) Uani 1 1 d . . . . .
H21 H 0.8258 0.2634 0.4142 0.055 Uiso 1 1 calc R . . . .
C22 C 0.9203(3) 0.2424(2) 0.50414(13) 0.0450(6) Uani 1 1 d . . . . .
H22 H 0.9781 0.2771 0.4895 0.054 Uiso 1 1 calc R . . . .
C23 C 0.9289(2) 0.20014(16) 0.57039(11) 0.0339(5) Uani 1 1 d . . . . .
C24 C 0.6535(3) 0.08682(18) 0.56636(11) 0.0402(5) Uani 1 1 d . . . . .
H24 H 0.6582 0.0707 0.6166 0.048 Uiso 1 1 calc R . . . .
C25 C 0.6862(4) 0.0016(2) 0.53321(18) 0.0583(8) Uani 1 1 d . . . . .
H25A H 0.6833 0.0159 0.4838 0.087 Uiso 1 1 calc GR . . . .
H25B H 0.6236 -0.0323 0.5474 0.087 Uiso 1 1 calc GR . . . .
H25C H 0.7728 -0.0339 0.5470 0.087 Uiso 1 1 calc GR . . . .
C26 C 0.5148(3) 0.1376(2) 0.54786(16) 0.0538(7) Uani 1 1 d . . . . .
H26A H 0.4937 0.1946 0.5664 0.081 Uiso 1 1 calc GR . . . .
H26B H 0.4562 0.1028 0.5670 0.081 Uiso 1 1 calc GR . . . .
H26C H 0.5056 0.1478 0.4984 0.081 Uiso 1 1 calc GR . . . .
C27 C 1.0325(3) 0.2093(2) 0.61708(12) 0.0431(6) Uani 1 1 d . . . . .
H27 H 1.0106 0.1889 0.6645 0.052 Uiso 1 1 calc R . . . .
C28 C 1.0398(4) 0.3046(3) 0.6149(2) 0.0669(9) Uani 1 1 d . . . . .
H28A H 1.0721 0.3236 0.5705 0.100 Uiso 1 1 calc GR . . . .
H28B H 1.0981 0.3087 0.6505 0.100 Uiso 1 1 calc GR . . . .
H28C H 0.9537 0.3430 0.6222 0.100 Uiso 1 1 calc GR . . . .
C29 C 1.1633(3) 0.1517(3) 0.6001(2) 0.0663(9) Uani 1 1 d . . . . .
H29A H 1.2285 0.1607 0.6298 0.099 Uiso 1 1 calc GR . . . .
H29B H 1.1842 0.1677 0.5527 0.099 Uiso 1 1 calc GR . . . .
H29C H 1.1619 0.0892 0.6069 0.099 Uiso 1 1 calc GR . . . .
C30 C 0.6816(3) 0.32812(17) 0.68568(15) 0.0472(6) Uani 1 1 d . . . . .
H30 H 0.7354 0.3531 0.6550 0.057 Uiso 1 1 calc R . . . .
C31 C 0.6846(3) 0.33560(17) 0.75556(16) 0.0472(6) Uani 1 1 d . . . . .
H31 H 0.7427 0.3644 0.7719 0.057 Uiso 1 1 calc R . . . .
C32 C 0.6038(3) 0.30146(16) 0.80108(14) 0.0420(5) Uani 1 1 d . . . . .
C33 C 0.5258(3) 0.25450(19) 0.77604(16) 0.0500(6) Uani 1 1 d . . . . .
H33 H 0.4730 0.2284 0.8066 0.060 Uiso 1 1 calc R . . . .
C34 C 0.5234(3) 0.2449(2) 0.70752(17) 0.0523(7) Uani 1 1 d . . . . .
H34 H 0.4703 0.2120 0.6917 0.063 Uiso 1 1 calc R . . . .
C35 C 0.5992(3) 0.28382(18) 0.66237(14) 0.0481(6) Uani 1 1 d . . . . .
H35 H 0.5945 0.2800 0.6152 0.058 Uiso 1 1 calc R . . . .
C36 C 0.5987(4) 0.3196(2) 0.87397(16) 0.0605(8) Uani 1 1 d . . . . .
H36A H 0.5452 0.3799 0.8776 0.091 Uiso 1 1 calc GR . . . .
H36B H 0.6860 0.3141 0.8899 0.091 Uiso 1 1 calc GR . . . .
H36C H 0.5615 0.2768 0.9019 0.091 Uiso 1 1 calc GR . . . .
C56 C 0.5705(8) 0.4793(8) 0.4917(4) 0.0614(19) Uani 0.5 1 d . . P A 1
H56A H 0.6193 0.4604 0.5348 0.074 Uiso 0.5 1 calc R . P A 1
H56B H 0.5760 0.4255 0.4694 0.074 Uiso 0.5 1 calc R . P A 1
C57 C 0.6329(12) 0.5380(7) 0.4477(6) 0.077(3) Uani 0.5 1 d . . P A 1
H57A H 0.6197 0.5944 0.4677 0.093 Uiso 0.5 1 calc R . P A 1
H57B H 0.5896 0.5520 0.4030 0.093 Uiso 0.5 1 calc R . P A 1
C58 C 0.7756(9) 0.5005(7) 0.4369(5) 0.073(2) Uani 0.5 1 d . . P A 1
H58A H 0.8079 0.5418 0.4046 0.109 Uiso 0.5 1 calc GR . P A 1
H58B H 0.7905 0.4434 0.4187 0.109 Uiso 0.5 1 calc GR . P A 1
H58C H 0.8209 0.4918 0.4802 0.109 Uiso 0.5 1 calc GR . P A 1
F6A F 0.8326(12) 0.4824(9) 0.9545(5) 0.066(3) Uani 0.4 1 d D U P B 2
C3A C 0.8038(9) 0.5423(5) 0.8980(4) 0.080(2) Uani 0.4 1 d D U P B 2
F4A F 0.7200(13) 0.5169(9) 0.8594(5) 0.062(3) Uani 0.4 1 d D U P B 2
C2A C 0.6387(8) 0.6333(6) 0.9718(4) 0.101(3) Uani 0.4 1 d D U P B 2
F2A F 0.5505(9) 0.7104(7) 0.9637(4) 0.081(2) Uani 0.4 1 d D U P B 2
F3A F 0.6876(11) 0.6213(8) 1.0337(5) 0.109(4) Uani 0.4 1 d D U P B 2
F1A F 0.5889(15) 0.5654(11) 0.9661(8) 0.121(4) Uani 0.4 1 d D U P B 2
F8A F 0.9215(11) 0.6116(9) 0.9866(6) 0.085(3) Uani 0.4 1 d D U P B 2
C4A C 0.8525(8) 0.6762(6) 0.9324(5) 0.093(3) Uani 0.4 1 d D U P B 2
F5A F 0.9118(11) 0.5451(8) 0.8610(6) 0.101(3) Uani 0.4 1 d D U P B 2
F9A F 0.7839(15) 0.7527(9) 0.9663(7) 0.115(4) Uani 0.4 1 d D U P B 2
F7A F 0.8964(10) 0.7022(8) 0.8646(5) 0.084(2) Uani 0.4 1 d D U P B 2
C58A C 0.7288(16) 0.5563(11) 0.4169(8) 0.111(4) Uani 0.5 1 d . . P C 2
H58D H 0.6965 0.5607 0.3707 0.166 Uiso 0.5 1 calc GR . P C 2
H58E H 0.8230 0.5356 0.4169 0.166 Uiso 0.5 1 calc GR . P C 2
H58F H 0.7022 0.6148 0.4332 0.166 Uiso 0.5 1 calc GR . P C 2
C57A C 0.6718(14) 0.4887(12) 0.4649(7) 0.101(4) Uani 0.5 1 d . . P C 2
H57C H 0.6844 0.4328 0.4443 0.121 Uiso 0.5 1 calc R . P C 2
H57D H 0.7170 0.4748 0.5091 0.121 Uiso 0.5 1 calc R . P C 2
C56A C 0.5314(11) 0.5291(8) 0.4752(4) 0.069(2) Uani 0.5 1 d . . P C 2
H56C H 0.4869 0.5399 0.4309 0.083 Uiso 0.5 1 calc R . P C 2
H56D H 0.5200 0.5872 0.4923 0.083 Uiso 0.5 1 calc R . P C 2
F1_1 F 0.7289(13) 0.5100(8) 0.8694(5) 0.105(4) Uani 0.6 1 d D U P B 1
F2_1 F 0.6042(6) 0.5418(4) 0.9473(4) 0.0775(16) Uani 0.6 1 d D U P B 1
F3_1 F 0.7993(9) 0.4866(7) 0.9687(5) 0.080(3) Uani 0.6 1 d D U P B 1
F4_1 F 0.9359(7) 0.5735(5) 0.8654(5) 0.107(3) Uani 0.6 1 d D U P B 1
F5_1 F 0.9107(7) 0.7071(5) 0.8930(3) 0.0845(18) Uani 0.6 1 d D U P B 1
F6_1 F 0.9571(6) 0.6068(6) 0.9592(4) 0.093(2) Uani 0.6 1 d D U P B 1
F7_1 F 0.7329(8) 0.7512(4) 0.9861(3) 0.084(2) Uani 0.6 1 d D U P B 1
F8_1 F 0.7500(8) 0.6246(5) 1.0379(3) 0.102(2) Uani 0.6 1 d D U P B 1
F9_1 F 0.5764(8) 0.7114(6) 0.9895(3) 0.103(3) Uani 0.6 1 d D U P B 1
O2_1 O 0.6763(2) 0.68901(13) 0.86350(10) 0.0527(5) Uani 1 1 d D . . . .
C1_1 C 0.7406(2) 0.63710(15) 0.91649(11) 0.0358(5) Uani 1 1 d D U . . .
C2_1 C 0.7178(4) 0.5425(3) 0.9264(2) 0.0411(9) Uani 0.6 1 d D U P B 1
C3_1 C 0.8859(4) 0.6286(3) 0.9069(3) 0.0547(12) Uani 0.6 1 d D U P B 1
C4_1 C 0.6950(6) 0.6809(3) 0.9819(2) 0.0544(12) Uani 0.6 1 d D U P B 1
F1_2 F 0.7616(7) 0.6910(6) 0.5514(3) 0.0761(16) Uani 0.6 1 d D U P D 1
F2_2 F 0.7023(5) 0.7942(3) 0.6161(2) 0.0638(10) Uani 0.6 1 d D U P D 1
F3_2 F 0.5811(5) 0.7105(4) 0.6049(3) 0.0837(16) Uani 0.6 1 d D U P D 1
F4_2 F 0.9643(4) 0.6835(3) 0.6366(2) 0.0755(11) Uani 0.6 1 d D U P D 1
F5_2 F 0.8692(4) 0.7363(3) 0.7239(2) 0.0734(10) Uani 0.6 1 d D U P D 1
F6_2 F 0.9699(5) 0.6003(4) 0.7281(3) 0.0805(16) Uani 0.6 1 d D U P D 1
F7_2 F 0.8987(4) 0.5356(3) 0.6064(2) 0.0706(10) Uani 0.6 1 d D U P D 1
F8_2 F 0.6999(5) 0.5358(3) 0.6223(2) 0.0779(11) Uani 0.6 1 d D U P D 1
F9_2 F 0.8340(4) 0.4901(2) 0.7054(2) 0.0638(9) Uani 0.6 1 d D U P D 1
O1_2 O 0.6888(4) 0.6473(2) 0.72491(17) 0.0399(7) Uani 0.6 1 d D U P D 1
C1_2 C 0.7669(6) 0.6460(5) 0.6712(3) 0.0278(13) Uani 0.6 1 d D U P D 1
C2_2 C 0.7009(6) 0.7097(4) 0.6091(3) 0.0475(15) Uani 0.6 1 d D U P D 1
C3_2 C 0.8923(5) 0.6686(4) 0.6895(3) 0.0500(11) Uani 0.6 1 d D U P D 1
C4_2 C 0.8031(6) 0.5501(4) 0.6517(3) 0.0516(12) Uani 0.6 1 d D U P D 1
F1_3 F 0.3068(5) 0.6489(4) 0.9022(2) 0.0922(13) Uani 0.6 1 d D U P D 1
F2_3 F 0.3780(7) 0.5208(4) 0.8722(4) 0.0746(18) Uani 0.6 1 d D U P D 1
F3_3 F 0.1867(4) 0.5984(4) 0.8431(3) 0.1003(16) Uani 0.6 1 d D U P D 1
F4_3 F 0.5059(5) 0.5107(3) 0.7558(3) 0.0894(14) Uani 0.6 1 d D U P D 1
F5_3 F 0.3072(7) 0.5260(4) 0.7362(3) 0.1084(18) Uani 0.6 1 d D U P D 1
F6_3 F 0.4169(6) 0.6055(4) 0.6755(2) 0.0904(13) Uani 0.6 1 d D U P D 1
F7_3 F 0.2125(8) 0.7752(5) 0.8040(5) 0.105(2) Uani 0.6 1 d D U P D 1
F8_3 F 0.3031(10) 0.7693(8) 0.7075(6) 0.091(3) Uani 0.6 1 d D U P D 1
F9_3 F 0.1531(8) 0.7138(7) 0.7365(6) 0.114(3) Uani 0.6 1 d D U P D 1
O1_3 O 0.4707(3) 0.6619(3) 0.8045(2) 0.0354(8) Uani 0.6 1 d D U P D 1
C1_3 C 0.3649(5) 0.6392(4) 0.7882(3) 0.0366(17) Uani 0.6 1 d D U P D 1
C2_3 C 0.3063(6) 0.6008(5) 0.8527(4) 0.0638(17) Uani 0.6 1 d D U P D 1
C3_3 C 0.3979(7) 0.5694(4) 0.7374(3) 0.0653(17) Uani 0.6 1 d D U P D 1
C4_3 C 0.2620(9) 0.7223(6) 0.7583(6) 0.074(3) Uani 0.6 1 d D U P D 1
F1_4 F 0.2461(9) 0.7952(6) 0.7900(5) 0.0644(18) Uani 0.4 1 d D U P D 2
F2_4 F 0.1752(11) 0.7044(9) 0.7217(5) 0.089(4) Uani 0.4 1 d D U P D 2
F3_4 F 0.3301(12) 0.7617(11) 0.6967(5) 0.058(2) Uani 0.4 1 d D U P D 2
F4_4 F 0.4462(5) 0.4972(3) 0.7578(4) 0.0623(15) Uani 0.4 1 d D U P D 2
F5_4 F 0.3448(6) 0.5924(4) 0.6797(3) 0.0678(13) Uani 0.4 1 d D U P D 2
F6_4 F 0.2416(5) 0.5415(4) 0.7648(4) 0.0741(17) Uani 0.4 1 d D U P D 2
F7_4 F 0.3820(14) 0.5453(7) 0.8873(6) 0.090(3) Uani 0.4 1 d D U P D 2
F8_4 F 0.2017(5) 0.6416(6) 0.8694(4) 0.088(2) Uani 0.4 1 d D U P D 2
F9_4 F 0.3694(5) 0.6784(4) 0.8965(3) 0.0666(13) Uani 0.4 1 d D U P D 2
O1_4 O 0.4854(5) 0.6492(4) 0.7780(3) 0.0304(12) Uani 0.4 1 d D U P D 2
C1_4 C 0.3616(7) 0.6461(6) 0.7835(4) 0.032(2) Uani 0.4 1 d D U P D 2
C2_4 C 0.2683(10) 0.7316(7) 0.7493(5) 0.042(2) Uani 0.4 1 d D U P D 2
C3_4 C 0.3475(7) 0.5681(5) 0.7467(4) 0.0481(18) Uani 0.4 1 d D U P D 2
C4_4 C 0.3276(8) 0.6270(7) 0.8587(4) 0.057(2) Uani 0.4 1 d D U P D 2
F1_5 F 0.9627(8) 0.6358(8) 0.6100(4) 0.126(3) Uani 0.4 1 d D U P D 2
F2_5 F 0.9209(9) 0.7257(7) 0.6857(5) 0.136(4) Uani 0.4 1 d D U P D 2
F3_5 F 0.9691(12) 0.5662(9) 0.7091(7) 0.147(5) Uani 0.4 1 d D U P D 2
F4_5 F 0.7671(14) 0.7796(7) 0.6093(8) 0.152(5) Uani 0.4 1 d D U P D 2
F5_5 F 0.7127(13) 0.6798(8) 0.5556(5) 0.120(4) Uani 0.4 1 d D U P D 2
F6_5 F 0.5807(10) 0.7381(10) 0.6251(5) 0.139(5) Uani 0.4 1 d D U P D 2
F7_5 F 0.6347(8) 0.5595(6) 0.6528(4) 0.109(3) Uani 0.4 1 d D U P D 2
F8_5 F 0.8344(11) 0.5136(5) 0.6247(5) 0.122(3) Uani 0.4 1 d D U P D 2
F9_5 F 0.7747(12) 0.5112(6) 0.7321(5) 0.128(3) Uani 0.4 1 d D U P D 2
O1_5 O 0.7241(5) 0.6759(4) 0.7326(3) 0.0440(13) Uani 0.4 1 d D U P D 2
C1_5 C 0.7727(12) 0.6491(9) 0.6735(5) 0.049(3) Uani 0.4 1 d D U P D 2
C2_5 C 0.9186(11) 0.6448(9) 0.6716(6) 0.104(4) Uani 0.4 1 d D U P D 2
C3_5 C 0.7061(13) 0.7134(10) 0.6135(6) 0.099(4) Uani 0.4 1 d D U P D 2
C4_5 C 0.7553(11) 0.5564(7) 0.6699(5) 0.086(3) Uani 0.4 1 d D U P D 2

loop_
_atom_site_aniso_label
_atom_site_aniso_U_11
_atom_site_aniso_U_22
_atom_site_aniso_U_33
_atom_site_aniso_U_23
_atom_site_aniso_U_13
_atom_site_aniso_U_12
Al1 0.0232(3) 0.0258(3) 0.0219(3) 0.0000(2) -0.0015(2) -0.0079(2)
F1 0.0574(9) 0.0444(8) 0.0588(9) -0.0073(7) -0.0077(7) -0.0270(7)
F2 0.0365(8) 0.0613(10) 0.0529(9) 0.0106(8) -0.0091(6) -0.0086(7)
F3 0.0538(9) 0.0632(10) 0.0374(8) 0.0002(7) 0.0068(7) -0.0167(8)
F4 0.0638(12) 0.0783(14) 0.0595(11) -0.0280(10) -0.0015(9) 0.0129(10)
F5 0.0630(10) 0.0657(10) 0.0302(7) -0.0038(7) -0.0045(7) -0.0185(8)
F6 0.0698(13) 0.150(2) 0.0565(11) 0.0032(13) 0.0125(10) -0.0654(15)
F7 0.0396(8) 0.0639(11) 0.0720(12) 0.0076(9) -0.0169(8) -0.0164(8)
F8 0.0725(11) 0.0588(10) 0.0384(8) 0.0002(7) -0.0206(8) -0.0134(9)
F9 0.0602(10) 0.0327(8) 0.0717(11) 0.0126(7) -0.0215(8) -0.0106(7)
O4 0.0792(14) 0.0265(8) 0.0550(11) 0.0037(8) -0.0314(10) -0.0163(9)
C37 0.0370(11) 0.0277(10) 0.0322(11) -0.0008(8) -0.0047(9) -0.0100(8)
C38 0.0398(12) 0.0371(12) 0.0343(11) 0.0014(9) -0.0017(9) -0.0120(10)
C39 0.0415(13) 0.0596(16) 0.0401(13) -0.0048(12) 0.0023(10) -0.0152(12)
C40 0.0434(13) 0.0376(12) 0.0427(13) 0.0023(10) -0.0101(10) -0.0111(10)
Mg1 0.0366(4) 0.0341(4) 0.0210(3) -0.0034(3) -0.0026(3) 0.0062(3)
N1 0.0326(9) 0.0248(8) 0.0196(7) -0.0041(6) -0.0026(6) -0.0035(7)
N2 0.0299(8) 0.0275(8) 0.0181(7) -0.0016(6) -0.0012(6) -0.0055(7)
C1 0.0311(10) 0.0260(9) 0.0237(9) -0.0018(7) -0.0035(7) -0.0045(8)
C2 0.0323(10) 0.0224(9) 0.0253(10) -0.0035(7) -0.0027(8) -0.0008(7)
C3 0.0300(9) 0.0274(9) 0.0233(9) -0.0056(7) -0.0002(7) -0.0065(8)
C4 0.0474(13) 0.0330(11) 0.0269(10) -0.0038(9) -0.0095(9) 0.0041(10)
C5 0.0510(14) 0.0366(12) 0.0263(10) -0.0091(9) 0.0010(9) 0.0010(10)
C6 0.0372(11) 0.0249(9) 0.0207(9) -0.0044(7) -0.0054(8) -0.0007(8)
C7 0.0395(11) 0.0294(10) 0.0227(9) -0.0041(8) -0.0034(8) -0.0057(8)
C8 0.0482(13) 0.0383(12) 0.0236(10) -0.0080(9) -0.0002(9) -0.0083(10)
C9 0.0567(15) 0.0396(12) 0.0294(11) -0.0146(9) -0.0038(10) -0.0105(11)
C10 0.0520(14) 0.0344(11) 0.0368(12) -0.0111(9) -0.0056(10) -0.0127(10)
C11 0.0402(11) 0.0289(10) 0.0283(10) -0.0053(8) -0.0045(8) -0.0055(9)
C12 0.0489(13) 0.0342(11) 0.0235(9) -0.0066(8) 0.0005(9) -0.0128(10)
C13 0.0678(17) 0.0374(12) 0.0307(11) -0.0009(9) -0.0011(11) -0.0164(12)
C14 0.0487(14) 0.0487(14) 0.0434(13) -0.0050(11) 0.0025(11) -0.0162(12)
C15 0.0507(14) 0.0354(12) 0.0340(11) -0.0054(9) -0.0007(10) -0.0166(10)
C16 0.076(2) 0.0443(15) 0.0479(15) -0.0042(12) 0.0000(14) -0.0298(14)
C17 0.0537(16) 0.0517(16) 0.0631(18) -0.0086(14) 0.0121(14) -0.0161(13)
C18 0.0340(10) 0.0265(9) 0.0201(9) -0.0010(7) 0.0005(7) -0.0048(8)
C19 0.0396(11) 0.0322(10) 0.0233(9) 0.0004(8) -0.0025(8) -0.0109(9)
C20 0.0479(13) 0.0462(13) 0.0250(10) 0.0042(9) -0.0082(9) -0.0152(11)
C21 0.0595(16) 0.0549(15) 0.0250(11) 0.0107(10) -0.0026(10) -0.0230(13)
C22 0.0537(15) 0.0547(15) 0.0309(12) 0.0049(10) 0.0025(10) -0.0267(12)
C23 0.0362(11) 0.0400(12) 0.0262(10) -0.0030(9) 0.0028(8) -0.0120(9)
C24 0.0532(14) 0.0489(14) 0.0244(10) 0.0040(9) -0.0094(9) -0.0265(12)
C25 0.074(2) 0.0452(15) 0.0627(18) -0.0033(13) -0.0190(15) -0.0267(14)
C26 0.0486(15) 0.0705(19) 0.0495(15) -0.0053(14) -0.0055(12) -0.0281(14)
C27 0.0434(13) 0.0630(16) 0.0302(11) -0.0036(10) 0.0035(10) -0.0282(12)
C28 0.0595(19) 0.070(2) 0.084(2) -0.0291(19) -0.0040(17) -0.0285(17)
C29 0.0459(16) 0.073(2) 0.079(2) -0.0075(18) -0.0153(15) -0.0129(15)
C30 0.0506(14) 0.0324(12) 0.0504(15) 0.0010(10) 0.0047(12) 0.0004(10)
C31 0.0525(15) 0.0279(11) 0.0560(16) -0.0035(10) 0.0024(12) -0.0024(10)
C32 0.0446(13) 0.0289(11) 0.0441(13) -0.0033(9) 0.0017(10) 0.0043(9)
C33 0.0412(13) 0.0433(14) 0.0574(16) 0.0004(12) 0.0025(12) 0.0000(11)
C34 0.0435(14) 0.0440(14) 0.0633(18) -0.0024(13) -0.0107(12) -0.0016(11)
C35 0.0508(15) 0.0393(13) 0.0428(13) 0.0026(10) -0.0090(11) 0.0059(11)
C36 0.079(2) 0.0452(15) 0.0456(16) -0.0078(12) 0.0053(14) 0.0036(15)
C56 0.067(6) 0.058(5) 0.056(4) -0.012(4) -0.024(4) -0.006(4)
C57 0.085(7) 0.058(5) 0.087(6) -0.028(5) -0.029(6) -0.005(5)
C58 0.070(5) 0.068(5) 0.082(5) -0.013(4) -0.004(4) -0.016(4)
F6A 0.088(7) 0.038(3) 0.060(4) -0.001(3) -0.039(4) 0.006(4)
C3A 0.095(5) 0.061(4) 0.075(5) -0.008(3) -0.030(4) -0.002(4)
F4A 0.096(5) 0.030(3) 0.054(3) 0.000(3) -0.038(4) -0.004(3)
C2A 0.100(6) 0.106(6) 0.077(5) 0.016(4) 0.010(4) -0.006(4)
F2A 0.073(4) 0.094(4) 0.056(5) -0.014(4) 0.025(4) 0.010(3)
F3A 0.115(7) 0.142(8) 0.044(4) 0.028(4) 0.014(4) -0.007(5)
F1A 0.115(7) 0.131(8) 0.123(8) 0.007(6) 0.049(6) -0.059(6)
F8A 0.077(7) 0.086(5) 0.098(6) 0.003(5) -0.052(5) -0.028(5)
C4A 0.089(6) 0.084(6) 0.109(6) -0.004(4) -0.042(4) -0.026(5)
F5A 0.088(6) 0.088(6) 0.116(6) -0.028(5) 0.014(4) 0.003(4)
F9A 0.151(9) 0.071(5) 0.129(10) -0.042(6) -0.064(6) -0.017(5)
F7A 0.061(4) 0.088(5) 0.115(6) 0.009(5) -0.017(4) -0.045(3)
C58A 0.110(10) 0.112(10) 0.123(10) -0.029(9) 0.012(8) -0.046(9)
C57A 0.103(11) 0.106(10) 0.084(7) -0.029(7) -0.022(7) -0.001(8)
C56A 0.085(7) 0.055(5) 0.066(5) 0.003(4) -0.026(5) -0.021(5)
F1_1 0.146(7) 0.056(5) 0.122(7) -0.023(5) -0.067(5) -0.030(5)
F2_1 0.073(3) 0.072(3) 0.097(4) 0.010(3) 0.005(3) -0.045(2)
F3_1 0.077(4) 0.047(3) 0.103(6) 0.029(4) -0.028(3) -0.010(3)
F4_1 0.057(3) 0.107(6) 0.158(6) -0.039(4) 0.050(3) -0.020(3)
F5_1 0.070(3) 0.092(3) 0.111(5) 0.005(4) -0.023(3) -0.059(2)
F6_1 0.043(3) 0.098(4) 0.132(6) 0.003(5) -0.046(3) -0.010(2)
F7_1 0.142(6) 0.053(2) 0.056(2) -0.0191(18) -0.029(3) -0.016(3)
F8_1 0.157(7) 0.099(4) 0.0301(19) 0.0025(19) -0.024(3) -0.003(4)
F9_1 0.127(6) 0.107(4) 0.047(3) -0.015(3) 0.023(3) 0.017(4)
O2_1 0.0770(14) 0.0414(10) 0.0401(10) 0.0057(8) -0.0315(9) -0.0174(9)
C1_1 0.0404(12) 0.0363(11) 0.0289(10) 0.0015(9) -0.0127(9) -0.0081(9)
C2_1 0.039(2) 0.0332(19) 0.049(2) 0.0118(18) -0.0145(18) -0.0123(17)
C3_1 0.034(2) 0.044(2) 0.087(4) -0.004(3) -0.006(2) -0.0104(19)
C4_1 0.079(4) 0.052(3) 0.028(2) -0.0083(19) -0.001(2) -0.008(3)
F1_2 0.099(4) 0.101(4) 0.0288(17) -0.0030(17) 0.0065(19) -0.031(3)
F2_2 0.098(3) 0.0291(16) 0.0569(19) 0.0107(13) -0.0082(19) -0.0105(17)
F3_2 0.067(2) 0.083(3) 0.098(4) 0.026(3) -0.046(2) -0.026(2)
F4_2 0.066(2) 0.121(3) 0.063(2) -0.020(2) 0.0265(17) -0.064(2)
F5_2 0.073(2) 0.081(2) 0.083(2) -0.039(2) -0.0013(19) -0.0362(19)
F6_2 0.051(2) 0.093(3) 0.098(4) 0.007(3) -0.035(2) -0.023(2)
F7_2 0.081(2) 0.058(2) 0.071(2) -0.0277(16) 0.0374(19) -0.0105(17)
F8_2 0.096(3) 0.063(2) 0.092(3) -0.028(2) -0.010(2) -0.041(2)
F9_2 0.080(2) 0.0303(14) 0.070(2) 0.0030(14) 0.0043(17) 0.0013(14)
O1_2 0.0434(18) 0.0360(17) 0.0402(16) -0.0035(13) 0.0164(14) -0.0128(14)
C1_2 0.028(2) 0.033(3) 0.023(2) -0.0032(19) 0.0050(18) -0.0112(19)
C2_2 0.061(3) 0.043(3) 0.038(3) 0.005(2) -0.006(2) -0.016(2)
C3_2 0.043(2) 0.065(3) 0.051(3) -0.013(2) 0.0086(19) -0.029(2)
C4_2 0.063(3) 0.040(2) 0.051(3) -0.013(2) 0.013(2) -0.012(2)
F1_3 0.087(3) 0.130(4) 0.062(2) -0.021(2) 0.030(2) -0.033(3)
F2_3 0.072(3) 0.066(3) 0.082(5) 0.023(3) 0.001(2) -0.027(2)
F3_3 0.051(2) 0.141(4) 0.116(4) 0.007(3) 0.015(2) -0.050(2)
F4_3 0.084(3) 0.049(2) 0.134(4) -0.033(2) 0.027(3) -0.009(2)
F5_3 0.124(4) 0.102(4) 0.138(4) -0.052(3) 0.011(3) -0.081(4)
F6_3 0.108(3) 0.124(4) 0.061(2) -0.039(2) 0.016(2) -0.057(3)
F7_3 0.083(5) 0.058(4) 0.157(6) -0.024(4) 0.002(4) 0.017(3)
F8_3 0.083(5) 0.050(3) 0.132(6) 0.019(4) -0.043(4) -0.013(3)
F9_3 0.042(3) 0.087(4) 0.209(9) -0.007(5) -0.047(4) -0.009(2)
O1_3 0.0281(15) 0.0414(19) 0.040(2) -0.0007(17) 0.0013(15) -0.0164(13)
C1_3 0.026(3) 0.032(3) 0.053(3) -0.003(2) -0.007(2) -0.009(2)
C2_3 0.048(3) 0.069(4) 0.075(4) 0.004(3) 0.012(2) -0.023(3)
C3_3 0.065(4) 0.062(3) 0.082(4) -0.029(3) 0.015(3) -0.033(3)
C4_3 0.050(4) 0.049(4) 0.125(6) -0.003(3) -0.029(4) -0.014(3)
F1_4 0.050(4) 0.039(3) 0.100(4) -0.018(3) -0.004(3) 0.001(2)
F2_4 0.063(5) 0.134(9) 0.078(4) 0.046(4) -0.048(4) -0.063(6)
F3_4 0.053(4) 0.065(6) 0.056(3) 0.022(3) -0.016(3) -0.027(4)
F4_4 0.036(2) 0.030(2) 0.125(4) -0.019(2) -0.001(2) -0.0110(18)
F5_4 0.074(3) 0.068(3) 0.069(3) -0.026(2) -0.017(3) -0.023(3)
F6_4 0.040(2) 0.060(3) 0.136(5) -0.035(3) 0.011(3) -0.027(2)
F7_4 0.123(6) 0.099(6) 0.052(4) 0.016(4) 0.001(4) -0.048(5)
F8_4 0.049(3) 0.138(6) 0.099(4) -0.056(4) 0.034(3) -0.049(3)
F9_4 0.057(3) 0.106(4) 0.051(2) -0.028(2) 0.015(2) -0.040(3)
O1_4 0.028(2) 0.037(2) 0.031(3) -0.012(2) 0.0015(19) -0.0130(17)
C1_4 0.029(4) 0.037(4) 0.035(4) -0.006(3) 0.003(3) -0.016(3)
C2_4 0.037(4) 0.044(4) 0.046(3) 0.006(3) -0.012(3) -0.014(3)
C3_4 0.034(3) 0.040(3) 0.075(4) -0.020(3) -0.005(3) -0.012(3)
C4_4 0.049(4) 0.079(5) 0.051(4) -0.015(3) 0.017(3) -0.030(4)
F1_5 0.089(5) 0.202(10) 0.090(5) -0.014(5) 0.056(4) -0.049(6)
F2_5 0.119(6) 0.184(8) 0.136(7) -0.032(6) 0.069(6) -0.098(6)
F3_5 0.079(6) 0.193(9) 0.118(8) 0.018(7) 0.016(5) 0.033(6)
F4_5 0.225(12) 0.063(5) 0.149(9) 0.011(5) 0.013(8) -0.018(7)
F5_5 0.169(10) 0.096(7) 0.048(4) -0.014(4) -0.023(5) 0.055(6)
F6_5 0.109(6) 0.193(11) 0.064(4) -0.044(5) -0.031(4) 0.065(5)
F7_5 0.125(5) 0.119(5) 0.117(5) -0.080(5) 0.051(4) -0.066(4)
F8_5 0.162(8) 0.060(4) 0.142(7) -0.038(4) 0.087(6) -0.023(4)
F9_5 0.196(9) 0.075(5) 0.113(5) 0.014(4) 0.046(5) -0.053(5)
O1_5 0.039(3) 0.059(3) 0.047(3) -0.019(2) 0.0184(19) -0.032(2)
C1_5 0.058(5) 0.043(5) 0.040(5) -0.006(3) 0.019(4) -0.006(4)
C2_5 0.070(6) 0.149(8) 0.085(7) -0.001(5) 0.021(4) -0.024(5)
C3_5 0.133(8) 0.072(7) 0.061(6) -0.008(5) 0.009(5) 0.025(5)
C4_5 0.113(6) 0.068(5) 0.081(5) -0.018(4) 0.046(5) -0.031(5)

loop_
_atom_type_symbol
_atom_type_description
_atom_type_scat_dispersion_real
_atom_type_scat_dispersion_imag
_atom_type_scat_source
C C 0.0181 0.0091 'International Tables Vol C Tables 4.2.6.8 and 6.1.1.4'
H H 0.0000 0.0000 'International Tables Vol C Tables 4.2.6.8 and 6.1.1.4'
Al Al 0.2130 0.2455 'International Tables Vol C Tables 4.2.6.8 and 6.1.1.4'
F F 0.0727 0.0534 'International Tables Vol C Tables 4.2.6.8 and 6.1.1.4'
Mg Mg 0.1719 0.1771 'International Tables Vol C Tables 4.2.6.8 and 6.1.1.4'
N N 0.0311 0.0180 'International Tables Vol C Tables 4.2.6.8 and 6.1.1.4'
O O 0.0492 0.0322 'International Tables Vol C Tables 4.2.6.8 and 6.1.1.4'

loop_
_geom_angle_atom_site_label_1
_geom_angle_atom_site_label_2
_geom_angle_atom_site_label_3
_geom_angle
_geom_angle_site_symmetry_1
_geom_angle_site_symmetry_3
O4 Al1 O1_2 112.65(14) . .
O2_1 Al1 O4 109.44(10) . .
O2_1 Al1 O1_2 114.76(16) . .
O2_1 Al1 O1_3 104.16(16) . .
O2_1 Al1 O1_4 118.8(2) . .
O1_3 Al1 O4 108.60(17) . .
O1_3 Al1 O1_2 106.7(2) . .
O1_4 Al1 O4 112.0(2) . .
O1_5 Al1 O4 101.0(2) . .
O1_5 Al1 O2_1 102.6(2) . .
O1_5 Al1 O1_4 111.2(3) . .
C37 O4 Al1 153.14(17) . .
O4 C37 C38 109.5(2) . .
O4 C37 C39 112.1(2) . .
O4 C37 C40 107.59(19) . .
C38 C37 C40 109.29(19) . .
C39 C37 C38 109.03(19) . .
C39 C37 C40 109.3(2) . .
F1 C38 C37 112.6(2) . .
F2 C38 F1 107.2(2) . .
F2 C38 F3 108.5(2) . .
F2 C38 C37 111.27(19) . .
F3 C38 F1 106.1(2) . .
F3 C38 C37 111.0(2) . .
F4 C39 F5 108.2(2) . .
F4 C39 F6 108.2(3) . .
F4 C39 C37 112.4(2) . .
F5 C39 F6 106.7(2) . .
F5 C39 C37 111.2(2) . .
F6 C39 C37 109.9(2) . .
F7 C40 F9 107.1(2) . .
F7 C40 C37 111.2(2) . .
F8 C40 F7 108.0(2) . .
F8 C40 F9 106.6(2) . .
F8 C40 C37 111.6(2) . .
F9 C40 C37 112.2(2) . .
N1 Mg1 N2 100.05(8) . .
N1 Mg1 C30 135.90(10) . .
N1 Mg1 C31 108.37(9) . .
N1 Mg1 C32 99.93(8) . .
N1 Mg1 C33 113.53(9) . .
N1 Mg1 C34 141.95(10) . .
N1 Mg1 C35 163.77(9) . .
N2 Mg1 C30 104.21(9) . .
N2 Mg1 C31 133.05(9) . .
N2 Mg1 C32 158.48(8) . .
N2 Mg1 C33 141.27(9) . .
N2 Mg1 C34 111.26(10) . .
N2 Mg1 C35 95.03(9) . .
C30 Mg1 C31 31.86(10) . .
C30 Mg1 C32 55.13(9) . .
C30 Mg1 C33 64.52(9) . .
C30 Mg1 C34 56.48(10) . .
C31 Mg1 C32 30.09(9) . .
C31 Mg1 C33 53.73(10) . .
C33 Mg1 C32 29.80(10) . .
C34 Mg1 C31 64.85(10) . .
C34 Mg1 C32 54.34(10) . .
C34 Mg1 C33 30.60(10) . .
C35 Mg1 C30 31.96(10) . .
C35 Mg1 C31 56.10(10) . .
C35 Mg1 C32 64.35(9) . .
C35 Mg1 C33 54.94(10) . .
C35 Mg1 C34 31.67(10) . .
C1 N1 Mg1 117.33(14) . .
C1 N1 C6 119.79(17) . .
C6 N1 Mg1 122.88(13) . .
C3 N2 Mg1 117.56(13) . .
C3 N2 C18 119.45(17) . .
C18 N2 Mg1 122.58(13) . .
N1 C1 C2 124.52(18) . .
N1 C1 C4 120.64(18) . .
C2 C1 C4 114.84(18) . .
C1 C2 H2 114.4 . .
C1 C2 C3 131.21(19) . .
C3 C2 H2 114.4 . .
N2 C3 C2 124.26(18) . .
N2 C3 C5 120.97(19) . .
C2 C3 C5 114.78(19) . .
C1 C4 H4A 109.5 . .
C1 C4 H4B 109.5 . .
C1 C4 H4C 109.5 . .
H4A C4 H4B 109.5 . .
H4A C4 H4C 109.5 . .
H4B C4 H4C 109.5 . .
C3 C5 H5A 109.5 . .
C3 C5 H5B 109.5 . .
C3 C5 H5C 109.5 . .
H5A C5 H5B 109.5 . .
H5A C5 H5C 109.5 . .
H5B C5 H5C 109.5 . .
C7 C6 N1 120.84(19) . .
C7 C6 C11 121.01(19) . .
C11 C6 N1 118.05(19) . .
C6 C7 C12 123.64(19) . .
C8 C7 C6 118.0(2) . .
C8 C7 C12 118.4(2) . .
C7 C8 H8 119.2 . .
C9 C8 C7 121.6(2) . .
C9 C8 H8 119.2 . .
C8 C9 H9 120.1 . .
C10 C9 C8 119.8(2) . .
C10 C9 H9 120.1 . .
C9 C10 H10 119.4 . .
C9 C10 C11 121.2(2) . .
C11 C10 H10 119.4 . .
C6 C11 C15 121.71(19) . .
C10 C11 C6 118.5(2) . .
C10 C11 C15 119.8(2) . .
C7 C12 H12 108.2 . .
C7 C12 C13 112.0(2) . .
C7 C12 C14 110.7(2) . .
C13 C12 H12 108.2 . .
C14 C12 H12 108.2 . .
C14 C12 C13 109.5(2) . .
C12 C13 H13A 109.5 . .
C12 C13 H13B 109.5 . .
C12 C13 H13C 109.5 . .
H13A C13 H13B 109.5 . .
H13A C13 H13C 109.5 . .
H13B C13 H13C 109.5 . .
C12 C14 H14A 109.5 . .
C12 C14 H14B 109.5 . .
C12 C14 H14C 109.5 . .
H14A C14 H14B 109.5 . .
H14A C14 H14C 109.5 . .
H14B C14 H14C 109.5 . .
C11 C15 H15 107.3 . .
C11 C15 C16 113.7(2) . .
C16 C15 H15 107.3 . .
C17 C15 C11 110.9(2) . .
C17 C15 H15 107.3 . .
C17 C15 C16 109.8(2) . .
C15 C16 H16A 109.5 . .
C15 C16 H16B 109.5 . .
C15 C16 H16C 109.5 . .
H16A C16 H16B 109.5 . .
H16A C16 H16C 109.5 . .
H16B C16 H16C 109.5 . .
C15 C17 H17A 109.5 . .
C15 C17 H17B 109.5 . .
C15 C17 H17C 109.5 . .
H17A C17 H17B 109.5 . .
H17A C17 H17C 109.5 . .
H17B C17 H17C 109.5 . .
C19 C18 N2 121.32(19) . .
C23 C18 N2 118.18(19) . .
C23 C18 C19 120.40(19) . .
C18 C19 C24 122.35(19) . .
C20 C19 C18 118.7(2) . .
C20 C19 C24 119.0(2) . .
C19 C20 H20 119.4 . .
C21 C20 C19 121.2(2) . .
C21 C20 H20 119.4 . .
C20 C21 H21 120.2 . .
C20 C21 C22 119.6(2) . .
C22 C21 H21 120.2 . .
C21 C22 H22 119.3 . .
C21 C22 C23 121.4(2) . .
C23 C22 H22 119.3 . .
C18 C23 C27 122.2(2) . .
C22 C23 C18 118.6(2) . .
C22 C23 C27 119.1(2) . .
C19 C24 H24 108.2 . .
C19 C24 C26 112.6(2) . .
C25 C24 C19 111.4(2) . .
C25 C24 H24 108.2 . .
C25 C24 C26 108.2(2) . .
C26 C24 H24 108.2 . .
C24 C25 H25A 109.5 . .
C24 C25 H25B 109.5 . .
C24 C25 H25C 109.5 . .
H25A C25 H25B 109.5 . .
H25A C25 H25C 109.5 . .
H25B C25 H25C 109.5 . .
C24 C26 H26A 109.5 . .
C24 C26 H26B 109.5 . .
C24 C26 H26C 109.5 . .
H26A C26 H26B 109.5 . .
H26A C26 H26C 109.5 . .
H26B C26 H26C 109.5 . .
C23 C27 H27 107.9 . .
C28 C27 C23 112.4(3) . .
C28 C27 H27 107.9 . .
C29 C27 C23 111.3(2) . .
C29 C27 H27 107.9 . .
C29 C27 C28 109.2(3) . .
C27 C28 H28A 109.5 . .
C27 C28 H28B 109.5 . .
C27 C28 H28C 109.5 . .
H28A C28 H28B 109.5 . .
H28A C28 H28C 109.5 . .
H28B C28 H28C 109.5 . .
C27 C29 H29A 109.5 . .
C27 C29 H29B 109.5 . .
C27 C29 H29C 109.5 . .
H29A C29 H29B 109.5 . .
H29A C29 H29C 109.5 . .
H29B C29 H29C 109.5 . .
Mg1 C30 H30 119.2 . .
C31 C30 Mg1 77.48(15) . .
C31 C30 H30 120.4 . .
C35 C30 Mg1 73.89(15) . .
C35 C30 H30 120.4 . .
C35 C30 C31 119.1(3) . .
Mg1 C31 H31 120.6 . .
C30 C31 Mg1 70.67(15) . .
C30 C31 H31 119.4 . .
C32 C31 Mg1 80.29(15) . .
C32 C31 C30 121.2(3) . .
C32 C31 H31 119.4 . .
C31 C32 Mg1 69.62(14) . .
C31 C32 C33 117.9(3) . .
C31 C32 C36 119.7(3) . .
C33 C32 Mg1 72.62(15) . .
C33 C32 C36 122.3(3) . .
C36 C32 Mg1 131.22(18) . .
Mg1 C33 H33 124.3 . .
C32 C33 Mg1 77.58(16) . .
C32 C33 H33 119.2 . .
C34 C33 Mg1 70.52(16) . .
C34 C33 C32 121.7(3) . .
C34 C33 H33 119.2 . .
Mg1 C34 H34 120.0 . .
C33 C34 Mg1 78.88(17) . .
C33 C34 H34 120.3 . .
C33 C34 C35 119.5(3) . .
C35 C34 Mg1 71.90(16) . .
C35 C34 H34 120.3 . .
Mg1 C35 H35 120.8 . .
C30 C35 Mg1 74.15(15) . .
C30 C35 C34 120.5(3) . .
C30 C35 H35 119.8 . .
C34 C35 Mg1 76.43(16) . .
C34 C35 H35 119.8 . .
C32 C36 H36A 109.5 . .
C32 C36 H36B 109.5 . .
C32 C36 H36C 109.5 . .
H36A C36 H36B 109.5 . .
H36A C36 H36C 109.5 . .
H36B C36 H36C 109.5 . .
C56 C56 H56A 108.5 2_666 .
C56 C56 H56B 108.5 2_666 .
H56A C56 H56B 107.5 . .
C57 C56 C56 114.9(14) . 2_666
C57 C56 H56A 108.5 . .
C57 C56 H56B 108.5 . .
C56 C57 H57A 108.5 . .
C56 C57 H57B 108.5 . .
C56 C57 C58 115.0(12) . .
H57A C57 H57B 107.5 . .
C58 C57 H57A 108.5 . .
C58 C57 H57B 108.5 . .
C57 C58 H58A 109.5 . .
C57 C58 H58B 109.5 . .
C57 C58 H58C 109.5 . .
H58A C58 H58B 109.5 . .
H58A C58 H58C 109.5 . .
H58B C58 H58C 109.5 . .
F6A C3A F4A 108.1(7) . .
F6A C3A F5A 111.2(7) . .
F6A C3A C1_1 111.5(8) . .
F4A C3A C1_1 109.2(8) . .
F5A C3A F4A 109.1(7) . .
F5A C3A C1_1 107.7(8) . .
F2A C2A F3A 108.7(8) . .
F2A C2A F1A 112.1(12) . .
F2A C2A C1_1 106.9(6) . .
F3A C2A F1A 107.1(8) . .
F3A C2A C1_1 112.3(8) . .
F1A C2A C1_1 109.8(9) . .
F8A C4A F9A 104.9(10) . .
F8A C4A F7A 129.6(9) . .
F8A C4A C1_1 102.7(7) . .
F9A C4A C1_1 101.3(8) . .
F7A C4A F9A 112.3(10) . .
F7A C4A C1_1 102.0(6) . .
H58D C58A H58E 109.5 . .
H58D C58A H58F 109.5 . .
H58E C58A H58F 109.5 . .
C57A C58A H58D 109.5 . .
C57A C58A H58E 109.5 . .
C57A C58A H58F 109.5 . .
C58A C57A H57C 109.9 . .
C58A C57A H57D 109.9 . .
H57C C57A H57D 108.3 . .
C56A C57A C58A 108.9(15) . .
C56A C57A H57C 109.9 . .
C56A C57A H57D 109.9 . .
C57A C56A C56A 113.1(16) . 2_666
C57A C56A H56C 109.0 . .
C57A C56A H56D 109.0 . .
C56A C56A H56C 109.0 2_666 .
C56A C56A H56D 109.0 2_666 .
H56C C56A H56D 107.8 . .
C1_1 O2_1 Al1 152.23(18) . .
C2A C1_1 C3A 109.5(5) . .
C2A C1_1 C4A 117.6(6) . .
C4A C1_1 C3A 106.3(5) . .
O2_1 C1_1 C3A 111.0(3) . .
O2_1 C1_1 C2A 105.3(4) . .
O2_1 C1_1 C4A 107.2(4) . .
O2_1 C1_1 C2_1 113.1(2) . .
O2_1 C1_1 C3_1 109.2(3) . .
O2_1 C1_1 C4_1 108.8(3) . .
C3_1 C1_1 C2_1 109.2(3) . .
C3_1 C1_1 C4_1 108.9(3) . .
C4_1 C1_1 C2_1 107.6(3) . .
F1_1 C2_1 F3_1 107.4(8) . .
F1_1 C2_1 C1_1 110.3(6) . .
F2_1 C2_1 F1_1 104.9(7) . .
F2_1 C2_1 F3_1 107.3(6) . .
F2_1 C2_1 C1_1 113.5(4) . .
F3_1 C2_1 C1_1 113.0(5) . .
F4_1 C3_1 F5_1 114.2(6) . .
F4_1 C3_1 C1_1 111.7(5) . .
F5_1 C3_1 C1_1 112.1(5) . .
F6_1 C3_1 F4_1 106.1(7) . .
F6_1 C3_1 F5_1 93.8(6) . .
F6_1 C3_1 C1_1 117.9(5) . .
F7_1 C4_1 F8_1 103.5(6) . .
F7_1 C4_1 C1_1 113.4(5) . .
F8_1 C4_1 C1_1 109.9(4) . .
F9_1 C4_1 F7_1 99.9(7) . .
F9_1 C4_1 F8_1 111.6(6) . .
F9_1 C4_1 C1_1 117.3(5) . .
C1_2 O1_2 Al1 149.3(4) . .
O1_2 C1_2 C2_2 112.4(5) . .
O1_2 C1_2 C3_2 110.6(4) . .
O1_2 C1_2 C4_2 107.0(5) . .
C3_2 C1_2 C2_2 110.2(5) . .
C3_2 C1_2 C4_2 108.2(5) . .
C4_2 C1_2 C2_2 108.2(4) . .
F1_2 C2_2 F2_2 106.1(5) . .
F1_2 C2_2 C1_2 112.5(6) . .
F2_2 C2_2 C1_2 109.9(5) . .
F3_2 C2_2 F1_2 110.6(6) . .
F3_2 C2_2 F2_2 106.2(6) . .
F3_2 C2_2 C1_2 111.2(5) . .
F4_2 C3_2 F6_2 104.0(5) . .
F4_2 C3_2 C1_2 114.0(4) . .
F5_2 C3_2 F4_2 108.6(5) . .
F5_2 C3_2 F6_2 106.6(5) . .
F5_2 C3_2 C1_2 112.0(4) . .
F6_2 C3_2 C1_2 111.0(5) . .
F7_2 C4_2 F8_2 106.3(5) . .
F7_2 C4_2 C1_2 113.0(4) . .
F8_2 C4_2 C1_2 108.9(5) . .
F9_2 C4_2 F7_2 109.2(5) . .
F9_2 C4_2 F8_2 107.1(5) . .
F9_2 C4_2 C1_2 112.0(5) . .
C1_3 O1_3 Al1 154.4(4) . .
O1_3 C1_3 C2_3 109.6(5) . .
O1_3 C1_3 C3_3 110.7(5) . .
O1_3 C1_3 C4_3 109.9(6) . .
C2_3 C1_3 C3_3 109.3(5) . .
C2_3 C1_3 C4_3 106.7(6) . .
C4_3 C1_3 C3_3 110.6(6) . .
F1_3 C2_3 F3_3 108.4(6) . .
F1_3 C2_3 C1_3 110.2(5) . .
F2_3 C2_3 F1_3 107.0(6) . .
F2_3 C2_3 F3_3 110.0(6) . .
F2_3 C2_3 C1_3 109.1(6) . .
F3_3 C2_3 C1_3 112.1(5) . .
F4_3 C3_3 F5_3 107.4(6) . .
F4_3 C3_3 F6_3 106.4(6) . .
F4_3 C3_3 C1_3 109.2(5) . .
F5_3 C3_3 C1_3 111.8(5) . .
F6_3 C3_3 F5_3 110.0(6) . .
F6_3 C3_3 C1_3 111.7(5) . .
F7_3 C4_3 F8_3 108.1(9) . .
F7_3 C4_3 C1_3 112.5(8) . .
F8_3 C4_3 C1_3 114.1(9) . .
F9_3 C4_3 F7_3 96.9(9) . .
F9_3 C4_3 F8_3 104.1(9) . .
F9_3 C4_3 C1_3 119.5(8) . .
C1_4 O1_4 Al1 149.1(5) . .
O1_4 C1_4 C2_4 112.2(7) . .
O1_4 C1_4 C3_4 107.8(6) . .
O1_4 C1_4 C4_4 109.7(6) . .
C2_4 C1_4 C3_4 107.5(7) . .
C4_4 C1_4 C2_4 111.6(7) . .
C4_4 C1_4 C3_4 107.8(7) . .
F1_4 C2_4 F2_4 124.0(11) . .
F1_4 C2_4 C1_4 110.3(8) . .
F2_4 C2_4 C1_4 105.3(9) . .
F3_4 C2_4 F1_4 104.4(10) . .
F3_4 C2_4 F2_4 104.7(9) . .
F3_4 C2_4 C1_4 107.0(10) . .
F4_4 C3_4 F5_4 106.1(7) . .
F4_4 C3_4 F6_4 106.4(6) . .
F4_4 C3_4 C1_4 112.7(7) . .
F5_4 C3_4 F6_4 109.0(7) . .
F5_4 C3_4 C1_4 108.9(6) . .
F6_4 C3_4 C1_4 113.4(6) . .
F7_4 C4_4 F8_4 106.8(9) . .
F7_4 C4_4 F9_4 103.7(8) . .
F7_4 C4_4 C1_4 115.1(9) . .
F8_4 C4_4 F9_4 106.9(7) . .
F8_4 C4_4 C1_4 112.9(7) . .
F9_4 C4_4 C1_4 110.7(6) . .
C1_5 O1_5 Al1 151.9(7) . .
O1_5 C1_5 C2_5 108.5(9) . .
O1_5 C1_5 C3_5 111.2(10) . .
O1_5 C1_5 C4_5 108.1(8) . .
C3_5 C1_5 C2_5 108.9(9) . .
C3_5 C1_5 C4_5 110.5(10) . .
C4_5 C1_5 C2_5 109.5(10) . .
F1_5 C2_5 F2_5 108.0(11) . .
F1_5 C2_5 F3_5 106.2(11) . .
F1_5 C2_5 C1_5 109.6(9) . .
F2_5 C2_5 F3_5 127.3(13) . .
F2_5 C2_5 C1_5 103.2(9) . .
F3_5 C2_5 C1_5 101.6(10) . .
F4_5 C3_5 C1_5 103.2(11) . .
F5_5 C3_5 F4_5 111.1(13) . .
F5_5 C3_5 F6_5 102.8(11) . .
F5_5 C3_5 C1_5 115.4(11) . .
F6_5 C3_5 F4_5 115.4(13) . .
F6_5 C3_5 C1_5 109.4(11) . .
F7_5 C4_5 F9_5 106.0(9) . .
F7_5 C4_5 C1_5 111.8(9) . .
F8_5 C4_5 F7_5 107.6(10) . .
F8_5 C4_5 F9_5 111.2(10) . .
F8_5 C4_5 C1_5 111.8(8) . .
F9_5 C4_5 C1_5 108.3(9) . .

loop_
_geom_bond_atom_site_label_1
_geom_bond_atom_site_label_2
_geom_bond_distance
_geom_bond_site_symmetry_2
Al1 O4 1.7174(18) .
Al1 O2_1 1.7058(18) .
Al1 O1_2 1.735(3) .
Al1 O1_3 1.709(3) .
Al1 O1_4 1.716(4) .
Al1 O1_5 1.697(4) .
F1 C38 1.352(3) .
F2 C38 1.316(3) .
F3 C38 1.328(3) .
F4 C39 1.315(4) .
F5 C39 1.327(3) .
F6 C39 1.327(4) .
F7 C40 1.324(3) .
F8 C40 1.315(3) .
F9 C40 1.343(3) .
O4 C37 1.339(3) .
C37 C38 1.550(3) .
C37 C39 1.550(3) .
C37 C40 1.562(3) .
Mg1 N1 1.9847(18) .
Mg1 N2 1.9915(18) .
Mg1 C30 2.520(3) .
Mg1 C31 2.607(3) .
Mg1 C32 2.741(3) .
Mg1 C33 2.679(3) .
Mg1 C34 2.574(3) .
Mg1 C35 2.517(3) .
N1 C1 1.339(3) .
N1 C6 1.447(2) .
N2 C3 1.336(3) .
N2 C18 1.445(2) .
C1 C2 1.403(3) .
C1 C4 1.507(3) .
C2 H2 0.9500 .
C2 C3 1.407(3) .
C3 C5 1.507(3) .
C4 H4A 0.9800 .
C4 H4B 0.9800 .
C4 H4C 0.9800 .
C5 H5A 0.9800 .
C5 H5B 0.9800 .
C5 H5C 0.9800 .
C6 C7 1.408(3) .
C6 C11 1.410(3) .
C7 C8 1.398(3) .
C7 C12 1.523(3) .
C8 H8 0.9500 .
C8 C9 1.384(4) .
C9 H9 0.9500 .
C9 C10 1.380(4) .
C10 H10 0.9500 .
C10 C11 1.396(3) .
C11 C15 1.518(3) .
C12 H12 1.0000 .
C12 C13 1.535(3) .
C12 C14 1.532(4) .
C13 H13A 0.9800 .
C13 H13B 0.9800 .
C13 H13C 0.9800 .
C14 H14A 0.9800 .
C14 H14B 0.9800 .
C14 H14C 0.9800 .
C15 H15 1.0000 .
C15 C16 1.532(4) .
C15 C17 1.516(4) .
C16 H16A 0.9800 .
C16 H16B 0.9800 .
C16 H16C 0.9800 .
C17 H17A 0.9800 .
C17 H17B 0.9800 .
C17 H17C 0.9800 .
C18 C19 1.408(3) .
C18 C23 1.408(3) .
C19 C20 1.397(3) .
C19 C24 1.520(3) .
C20 H20 0.9500 .
C20 C21 1.381(4) .
C21 H21 0.9500 .
C21 C22 1.382(4) .
C22 H22 0.9500 .
C22 C23 1.395(3) .
C23 C27 1.520(3) .
C24 H24 1.0000 .
C24 C25 1.519(4) .
C24 C26 1.528(4) .
C25 H25A 0.9800 .
C25 H25B 0.9800 .
C25 H25C 0.9800 .
C26 H26A 0.9800 .
C26 H26B 0.9800 .
C26 H26C 0.9800 .
C27 H27 1.0000 .
C27 C28 1.518(5) .
C27 C29 1.512(5) .
C28 H28A 0.9800 .
C28 H28B 0.9800 .
C28 H28C 0.9800 .
C29 H29A 0.9800 .
C29 H29B 0.9800 .
C29 H29C 0.9800 .
C30 H30 0.9500 .
C30 C31 1.409(4) .
C30 C35 1.386(5) .
C31 H31 0.9500 .
C31 C32 1.394(4) .
C32 C33 1.395(4) .
C32 C36 1.506(4) .
C33 H33 0.9500 .
C33 C34 1.389(5) .
C34 H34 0.9500 .
C34 C35 1.390(5) .
C35 H35 0.9500 .
C36 H36A 0.9800 .
C36 H36B 0.9800 .
C36 H36C 0.9800 .
C56 C56 1.527(18) 2_666
C56 H56A 0.9900 .
C56 H56B 0.9900 .
C56 C57 1.471(16) .
C57 H57A 0.9900 .
C57 H57B 0.9900 .
C57 C58 1.512(15) .
C58 H58A 0.9800 .
C58 H58B 0.9800 .
C58 H58C 0.9800 .
F6A C3A 1.362(10) .
C3A F4A 1.368(11) .
C3A F5A 1.364(10) .
C3A C1_1 1.550(7) .
C2A F2A 1.324(9) .
C2A F3A 1.327(9) .
C2A F1A 1.334(9) .
C2A C1_1 1.535(7) .
F8A C4A 1.460(9) .
C4A F9A 1.464(9) .
C4A F7A 1.461(9) .
C4A C1_1 1.547(7) .
C58A H58D 0.9800 .
C58A H58E 0.9800 .
C58A H58F 0.9800 .
C58A C57A 1.58(2) .
C57A H57C 0.9900 .
C57A H57D 0.9900 .
C57A C56A 1.494(17) .
C56A C56A 1.529(19) 2_666
C56A H56C 0.9900 .
C56A H56D 0.9900 .
F1_1 C2_1 1.287(10) .
F2_1 C2_1 1.282(7) .
F3_1 C2_1 1.307(8) .
F4_1 C3_1 1.273(8) .
F5_1 C3_1 1.328(7) .
F6_1 C3_1 1.270(8) .
F7_1 C4_1 1.290(8) .
F8_1 C4_1 1.378(7) .
F9_1 C4_1 1.250(8) .
O2_1 C1_1 1.339(3) .
C1_1 C2_1 1.562(4) .
C1_1 C3_1 1.542(4) .
C1_1 C4_1 1.550(4) .
F1_2 C2_2 1.325(7) .
F2_2 C2_2 1.358(7) .
F3_2 C2_2 1.292(7) .
F4_2 C3_2 1.321(6) .
F5_2 C3_2 1.299(6) .
F6_2 C3_2 1.344(7) .
F7_2 C4_2 1.336(7) .
F8_2 C4_2 1.355(7) .
F9_2 C4_2 1.324(6) .
O1_2 C1_2 1.336(5) .
C1_2 C2_2 1.553(7) .
C1_2 C3_2 1.549(7) .
C1_2 C4_2 1.550(8) .
F1_3 C2_3 1.313(8) .
F2_3 C2_3 1.310(8) .
F3_3 C2_3 1.319(7) .
F4_3 C3_3 1.310(8) .
F5_3 C3_3 1.334(7) .
F6_3 C3_3 1.325(8) .
F7_3 C4_3 1.311(10) .
F8_3 C4_3 1.313(10) .
F9_3 C4_3 1.308(9) .
O1_3 C1_3 1.341(5) .
C1_3 C2_3 1.538(4) .
C1_3 C3_3 1.545(4) .
C1_3 C4_3 1.542(4) .
F1_4 C2_4 1.331(10) .
F2_4 C2_4 1.345(10) .
F3_4 C2_4 1.328(10) .
F4_4 C3_4 1.323(8) .
F5_4 C3_4 1.340(9) .
F6_4 C3_4 1.341(8) .
F7_4 C4_4 1.328(11) .
F8_4 C4_4 1.329(9) .
F9_4 C4_4 1.336(9) .
O1_4 C1_4 1.347(6) .
C1_4 C2_4 1.545(5) .
C1_4 C3_4 1.546(5) .
C1_4 C4_4 1.540(5) .
F1_5 C2_5 1.308(11) .
F2_5 C2_5 1.343(12) .
F3_5 C2_5 1.352(12) .
F4_5 C3_5 1.364(12) .
F5_5 C3_5 1.317(12) .
F6_5 C3_5 1.323(12) .
F7_5 C4_5 1.340(11) .
F8_5 C4_5 1.334(10) .
F9_5 C4_5 1.341(11) .
O1_5 C1_5 1.340(7) .
C1_5 C2_5 1.554(12) .
C1_5 C3_5 1.529(12) .
C1_5 C4_5 1.531(12) .
